data_7115416
loop_
_publ_author_name
'Jun-Hao Wang'
'Mian Li'
'Ji Zheng'
'Xiao-Chun Huang'
'Dan Li'

_publ_section_title
;
 A dual-emitting Cu6-Cu2-Cu6 cluster as a self-calibrated, wide-range
 luminescent molecular thermometer
;
_journal_name_full Chem.Commun.
_journal_page_first 9115
_journal_paper_doi 10.1039/C4cc04100C
_journal_volume 50
_journal_year 2014
_chemical_formula_sum 'C57 H69 Cu7 I N15 O0'
_chemical_formula_weight 1535.95
_chemical_name_systematic
; 
 ? 
;
_space_group_IT_number 2
_symmetry_cell_setting triclinic
_symmetry_space_group_name_Hall '-P 1'
_symmetry_space_group_name_H-M 'P -1'
_atom_sites_solution_hydrogens geom
_atom_sites_solution_primary direct
_atom_sites_solution_secondary difmap
_audit_creation_method SHELXL-97
_cell_angle_alpha 102.321(8)
_cell_angle_beta 99.053(6)
_cell_angle_gamma 100.587(7)
_cell_formula_units_Z 2
_cell_length_a 9.0947(6)
_cell_length_b 16.4229(16)
_cell_length_c 23.0642(18)
_cell_measurement_reflns_used 10777
_cell_measurement_temperature 100(2)
_cell_measurement_theta_max 29.4188
_cell_measurement_theta_min 2.7911
_cell_volume 3238.2(5)
_computing_structure_refinement 'SHELXL-97 (Sheldrick, 1997)'
_computing_structure_solution 'SHELXS-97 (Sheldrick, 1990)'
_diffrn_ambient_temperature 100(2)
_diffrn_measured_fraction_theta_full 0.998
_diffrn_measured_fraction_theta_max 0.998
_diffrn_radiation_monochromator graphite
_diffrn_radiation_source 'fine-focus sealed tube'
_diffrn_radiation_type MoK\a
_diffrn_radiation_wavelength 0.71073
_diffrn_reflns_av_R_equivalents 0.0275
_diffrn_reflns_av_sigmaI/netI 0.0461
_diffrn_reflns_limit_h_max 10
_diffrn_reflns_limit_h_min -10
_diffrn_reflns_limit_k_max 17
_diffrn_reflns_limit_k_min -19
_diffrn_reflns_limit_l_max 27
_diffrn_reflns_limit_l_min -27
_diffrn_reflns_number 23282
_diffrn_reflns_theta_full 25.00
_diffrn_reflns_theta_max 25.00
_diffrn_reflns_theta_min 2.79
_exptl_absorpt_coefficient_mu 2.778
_exptl_absorpt_correction_T_max 0.9465
_exptl_absorpt_correction_T_min 0.6065
_exptl_absorpt_correction_type multi-scan
_exptl_crystal_density_diffrn 1.575
_exptl_crystal_density_method 'not measured'
_exptl_crystal_F_000 1544
_exptl_crystal_size_max 0.20
_exptl_crystal_size_mid 0.03
_exptl_crystal_size_min 0.02
_platon_squeeze_details
;
;
_refine_diff_density_max 3.940
_refine_diff_density_min -0.512
_refine_diff_density_rms 0.156
_refine_ls_extinction_method none
_refine_ls_goodness_of_fit_ref 1.067
_refine_ls_hydrogen_treatment constr
_refine_ls_matrix_type full
_refine_ls_number_parameters 739
_refine_ls_number_reflns 11390
_refine_ls_number_restraints 0
_refine_ls_restrained_S_all 1.067
_refine_ls_R_factor_all 0.0603
_refine_ls_R_factor_gt 0.0466
_refine_ls_shift/su_max 0.001
_refine_ls_shift/su_mean 0.000
_refine_ls_structure_factor_coef Fsqd
_refine_ls_weighting_details 'calc w=1/[\s^2^(Fo^2^)+(0.1300P)^2^+0.0000P] where P=(Fo^2^+2Fc^2^)/3'
_refine_ls_weighting_scheme calc
_refine_ls_wR_factor_gt 0.1674
_refine_ls_wR_factor_ref 0.1828
_reflns_number_gt 9296
_reflns_number_total 11390
_reflns_threshold_expression >2sigma(I)
_cod_data_source_file c4cc04100c2.cif
_cod_data_source_block dimer-100K
_cod_original_sg_symbol_H-M p-1
_cod_database_code 7115416

loop_
_symmetry_equiv_pos_as_xyz
'x, y, z'
'-x, -y, -z'

loop_
_atom_site_label
_atom_site_type_symbol
_atom_site_fract_x
_atom_site_fract_y
_atom_site_fract_z
_atom_site_U_iso_or_equiv
_atom_site_adp_type
_atom_site_occupancy
_atom_site_symmetry_multiplicity
_atom_site_calc_flag
_atom_site_refinement_flags
I1 I 0.18626(4) 1.10671(2) 0.060914(17) 0.02125(14) Uani 1 1 d .
Cu7 Cu 0.06220(8) 0.94576(4) 0.02056(3) 0.01572(18) Uani 1 1 d .
Cu1 Cu 0.71520(8) 0.54655(5) 0.18706(3) 0.01825(19) Uani 1 1 d .
Cu3 Cu 0.95015(8) 0.56275(5) 0.30963(3) 0.01866(19) Uani 1 1 d .
Cu2 Cu 0.82706(8) 0.72659(5) 0.28982(3) 0.01753(19) Uani 1 1 d .
Cu6 Cu 0.57331(8) 0.53240(5) 0.39246(3) 0.02022(19) Uani 1 1 d .
Cu5 Cu 0.48355(8) 0.70536(5) 0.36045(3) 0.01905(19) Uani 1 1 d .
Cu4 Cu 0.36814(8) 0.52434(5) 0.26592(3) 0.01903(19) Uani 1 1 d .
N8 N 0.9750(6) 0.7382(3) 0.3584(2) 0.0196(11) Uani 1 1 d .
N12 N 0.6973(5) 0.7187(3) 0.2176(2) 0.0172(10) Uani 1 1 d .
N7 N 0.5079(6) 0.4269(3) 0.3358(2) 0.0212(11) Uani 1 1 d .
N14 N 0.3395(6) 0.6948(3) 0.2914(2) 0.0185(11) Uani 1 1 d .
N2 N 0.1573(5) 0.8672(3) 0.0625(2) 0.0120(9) Uani 1 1 d .
N11 N 0.6293(6) 0.6368(3) 0.4491(2) 0.0201(11) Uani 1 1 d .
N9 N 1.0231(6) 0.6663(3) 0.3670(2) 0.0187(11) Uani 1 1 d .
N13 N 0.6543(5) 0.6428(3) 0.1723(2) 0.0162(10) Uani 1 1 d .
N10 N 0.6101(6) 0.7107(3) 0.4335(2) 0.0191(11) Uani 1 1 d .
N4 N 0.7887(6) 0.4514(3) 0.1979(2) 0.0191(11) Uani 1 1 d .
N5 N 0.8864(6) 0.4589(3) 0.2526(2) 0.0191(11) Uani 1 1 d .
N3 N 0.5661(6) 0.0368(3) 0.1674(2) 0.0196(11) Uani 1 1 d .
N6 N 0.4272(6) 0.4279(3) 0.2804(2) 0.0184(11) Uani 1 1 d .
N15 N 0.2895(5) 0.6150(3) 0.2508(2) 0.0164(10) Uani 1 1 d .
N1 N 1.2184(6) 0.9196(4) 0.6567(2) 0.0267(12) Uani 1 1 d .
C19 C 1.0344(8) 0.8959(4) 0.4066(3) 0.0297(15) Uani 1 1 d .
H19A H 1.1234 0.9311 0.3978 0.045 Uiso 1 1 calc R
H19B H 1.0215 0.9210 0.4475 0.045 Uiso 1 1 calc R
H19C H 0.9427 0.8937 0.3770 0.045 Uiso 1 1 calc R
C4 C 1.0081(8) 0.9107(5) 0.7092(3) 0.0357(17) Uani 1 1 d .
H4A H 1.0907 0.9469 0.7422 0.054 Uiso 1 1 calc R
H4B H 0.9655 0.8585 0.7205 0.054 Uiso 1 1 calc R
H4C H 0.9278 0.9418 0.7017 0.054 Uiso 1 1 calc R
C23 C 0.7952(8) 0.0455(4) 0.1249(3) 0.0247(14) Uani 1 1 d .
H23A H 0.8617 0.0234 0.1525 0.037 Uiso 1 1 calc R
H23B H 0.8578 0.0872 0.1089 0.037 Uiso 1 1 calc R
H23C H 0.7344 -0.0018 0.0913 0.037 Uiso 1 1 calc R
C49 C 0.6579(6) 0.7805(4) 0.1929(3) 0.0152(12) Uani 1 1 d .
C45 C 0.3664(6) 0.8039(3) 0.0895(2) 0.0119(11) Uani 1 1 d .
C10 C 1.1632(7) 0.7776(4) 0.4403(3) 0.0206(13) Uani 1 1 d .
C43 C 0.1428(6) 0.7795(4) 0.1340(2) 0.0137(11) Uani 1 1 d .
C6 C 1.0452(7) 0.8151(4) 0.5492(3) 0.0222(13) Uani 1 1 d .
H6 H 0.9864 0.7774 0.5124 0.027 Uiso 1 1 calc R
C40 C 0.3784(6) 0.8983(4) 0.0163(3) 0.0172(12) Uani 1 1 d .
H40A H 0.3028 0.9095 -0.0145 0.026 Uiso 1 1 calc R
H40B H 0.4396 0.8620 -0.0035 0.026 Uiso 1 1 calc R
H40C H 0.4454 0.9525 0.0407 0.026 Uiso 1 1 calc R
C41 C 0.2976(6) 0.8534(3) 0.0567(2) 0.0126(11) Uani 1 1 d .
C44 C 0.2865(6) 0.7663(3) 0.1283(2) 0.0126(11) Uani 1 1 d .
H44 H 0.3315 0.7317 0.1506 0.015 Uiso 1 1 calc R
C17 C 1.1363(7) 0.6902(4) 0.4165(3) 0.0205(13) Uani 1 1 d .
C13 C 0.7007(7) 0.6582(4) 0.5083(3) 0.0218(13) Uani 1 1 d .
C22 C 0.6892(7) 0.0887(4) 0.1592(3) 0.0192(13) Uani 1 1 d .
C26 C 0.4988(7) 0.1585(4) 0.2249(3) 0.0175(12) Uani 1 1 d .
C37 C 0.7750(7) 0.3743(4) 0.1625(3) 0.0186(12) Uani 1 1 d .
C55 C 0.1554(6) 0.7031(4) 0.2171(2) 0.0155(12) Uani 1 1 d .
C25 C 0.6239(7) 0.2098(4) 0.2152(3) 0.0188(13) Uani 1 1 d .
H25 H 0.6436 0.2698 0.2319 0.023 Uiso 1 1 calc R
C51 C 0.5899(6) 0.6596(4) 0.1216(3) 0.0165(12) Uani 1 1 d .
C11 C 0.7251(7) 0.7464(4) 0.5318(3) 0.0206(13) Uani 1 1 d .
C24 C 0.7226(7) 0.1771(4) 0.1819(3) 0.0180(12) Uani 1 1 d .
C28 C 0.8606(7) 0.2346(4) 0.1708(3) 0.0224(14) Uani 1 1 d .
H28A H 0.9548 0.2233 0.1925 0.027 Uiso 1 1 calc R
H28B H 0.8613 0.2204 0.1269 0.027 Uiso 1 1 calc R
C2 C 1.2816(7) 0.9033(4) 0.6080(3) 0.0221(13) Uani 1 1 d .
C32 C 0.3759(7) 0.3457(4) 0.2481(3) 0.0208(13) Uani 1 1 d .
C15 C 0.6713(8) 0.8681(4) 0.4795(3) 0.0274(14) Uani 1 1 d .
H15A H 0.7752 0.8968 0.4787 0.041 Uiso 1 1 calc R
H15B H 0.6386 0.8988 0.5147 0.041 Uiso 1 1 calc R
H15C H 0.6017 0.8675 0.4423 0.041 Uiso 1 1 calc R
C9 C 0.8077(7) 0.7969(4) 0.5940(3) 0.0242(14) Uani 1 1 d .
H9A H 0.7982 0.7597 0.6224 0.029 Uiso 1 1 calc R
H9B H 0.7580 0.8445 0.6072 0.029 Uiso 1 1 calc R
C48 C 0.6881(8) 0.8714(4) 0.2297(3) 0.0259(14) Uani 1 1 d .
H48A H 0.6612 0.8721 0.2693 0.039 Uiso 1 1 calc R
H48B H 0.6262 0.9031 0.2083 0.039 Uiso 1 1 calc R
H48C H 0.7966 0.8983 0.2355 0.039 Uiso 1 1 calc R
C56 C 0.1787(6) 0.6204(4) 0.2060(3) 0.0168(12) Uani 1 1 d .
C20 C 0.3340(7) 0.0085(4) 0.2046(3) 0.0229(13) Uani 1 1 d .
H20A H 0.2425 0.0170 0.1800 0.034 Uiso 1 1 calc R
H20B H 0.3240 0.0181 0.2470 0.034 Uiso 1 1 calc R
H20C H 0.3455 -0.0501 0.1899 0.034 Uiso 1 1 calc R
C35 C 0.9283(7) 0.3834(4) 0.2485(3) 0.0195(13) Uani 1 1 d .
C3 C 1.0702(7) 0.8874(4) 0.6526(3) 0.0242(14) Uani 1 1 d .
C7 C 0.9760(7) 0.8334(4) 0.5980(3) 0.0214(13) Uani 1 1 d .
C50 C 0.5904(6) 0.7471(4) 0.1319(3) 0.0155(12) Uani 1 1 d .
C33 C 0.2874(8) 0.3266(5) 0.1834(3) 0.0312(16) Uani 1 1 d .
H33A H 0.1797 0.3267 0.1837 0.047 Uiso 1 1 calc R
H33B H 0.2953 0.2703 0.1609 0.047 Uiso 1 1 calc R
H33C H 0.3298 0.3705 0.1640 0.047 Uiso 1 1 calc R
C8 C 1.2716(7) 0.8314(5) 0.4974(3) 0.0264(15) Uani 1 1 d .
H8A H 1.3189 0.8864 0.4898 0.032 Uiso 1 1 calc R
H8B H 1.3543 0.8018 0.5070 0.032 Uiso 1 1 calc R
C36 C 0.8621(7) 0.3286(4) 0.1916(3) 0.0191(13) Uani 1 1 d .
C31 C 0.5060(7) 0.3455(4) 0.3366(3) 0.0195(13) Uani 1 1 d .
C39 C -0.0720(7) 0.8509(4) 0.1064(3) 0.0226(14) Uani 1 1 d .
H39A H -0.0597 0.8984 0.1420 0.034 Uiso 1 1 calc R
H39B H -0.1410 0.8003 0.1109 0.034 Uiso 1 1 calc R
H39C H -0.1151 0.8668 0.0698 0.034 Uiso 1 1 calc R
C27 C 0.3902(7) 0.1952(4) 0.2630(3) 0.0217(13) Uani 1 1 d .
H27A H 0.2840 0.1728 0.2396 0.026 Uiso 1 1 calc R
H27B H 0.3976 0.1739 0.3002 0.026 Uiso 1 1 calc R
C54 C 0.2597(7) 0.7475(4) 0.2711(3) 0.0161(12) Uani 1 1 d .
C14 C 0.6690(6) 0.7782(4) 0.4835(3) 0.0172(12) Uani 1 1 d .
C29 C 0.4200(7) 0.2902(4) 0.2811(3) 0.0196(13) Uani 1 1 d .
C47 C 0.0572(7) 0.7408(4) 0.1767(3) 0.0188(13) Uani 1 1 d .
H47A H 0.0188 0.7857 0.2020 0.023 Uiso 1 1 calc R
H47B H -0.0322 0.6957 0.1526 0.023 Uiso 1 1 calc R
C46 C 0.5279(6) 0.7930(4) 0.0868(3) 0.0161(12) Uani 1 1 d .
H46A H 0.5287 0.7606 0.0454 0.019 Uiso 1 1 calc R
H46B H 0.5962 0.8502 0.0944 0.019 Uiso 1 1 calc R
C18 C 1.0585(7) 0.8052(4) 0.4027(3) 0.0190(13) Uani 1 1 d .
C5 C 1.1987(6) 0.8501(4) 0.5523(3) 0.0204(13) Uani 1 1 d .
C53 C 0.2932(8) 0.8402(4) 0.3028(3) 0.0249(14) Uani 1 1 d .
H53A H 0.3314 0.8476 0.3462 0.037 Uiso 1 1 calc R
H53B H 0.1995 0.8615 0.2971 0.037 Uiso 1 1 calc R
H53C H 0.3707 0.8723 0.2860 0.037 Uiso 1 1 calc R
C34 C 1.0255(8) 0.3684(4) 0.3020(3) 0.0278(15) Uani 1 1 d .
H34A H 1.0781 0.4234 0.3302 0.042 Uiso 1 1 calc R
H34B H 1.1012 0.3374 0.2884 0.042 Uiso 1 1 calc R
H34C H 0.9610 0.3344 0.3226 0.042 Uiso 1 1 calc R
C52 C 0.5250(8) 0.5898(4) 0.0641(3) 0.0298(15) Uani 1 1 d .
H52A H 0.5980 0.5905 0.0371 0.045 Uiso 1 1 calc R
H52B H 0.4288 0.5993 0.0439 0.045 Uiso 1 1 calc R
H52C H 0.5059 0.5342 0.0741 0.045 Uiso 1 1 calc R
C30 C 0.5901(8) 0.3223(5) 0.3895(3) 0.0304(15) Uani 1 1 d .
H30A H 0.6496 0.3745 0.4192 0.046 Uiso 1 1 calc R
H30B H 0.6591 0.2865 0.3757 0.046 Uiso 1 1 calc R
H30C H 0.5168 0.2907 0.4082 0.046 Uiso 1 1 calc R
C12 C 0.7406(8) 0.5914(5) 0.5395(3) 0.0329(16) Uani 1 1 d .
H12A H 0.6892 0.5344 0.5139 0.049 Uiso 1 1 calc R
H12B H 0.7073 0.5994 0.5784 0.049 Uiso 1 1 calc R
H12C H 0.8515 0.5966 0.5468 0.049 Uiso 1 1 calc R
C38 C 0.6714(8) 0.3456(5) 0.1010(3) 0.0322(16) Uani 1 1 d .
H38A H 0.5893 0.2973 0.1002 0.048 Uiso 1 1 calc R
H38B H 0.7302 0.3280 0.0703 0.048 Uiso 1 1 calc R
H38C H 0.6272 0.3930 0.0924 0.048 Uiso 1 1 calc R
C16 C 1.2100(8) 0.6265(4) 0.4395(3) 0.0281(15) Uani 1 1 d .
H16A H 1.1520 0.6035 0.4670 0.042 Uiso 1 1 calc R
H16B H 1.3148 0.6542 0.4613 0.042 Uiso 1 1 calc R
H16C H 1.2119 0.5799 0.4053 0.042 Uiso 1 1 calc R
C1 C 1.4493(7) 0.9429(5) 0.6167(3) 0.0338(16) Uani 1 1 d .
H1A H 1.4631 0.9830 0.5910 0.051 Uiso 1 1 calc R
H1B H 1.5043 0.8978 0.6055 0.051 Uiso 1 1 calc R
H1C H 1.4895 0.9736 0.6593 0.051 Uiso 1 1 calc R
C21 C 0.4723(7) 0.0707(4) 0.1996(3) 0.0190(13) Uani 1 1 d .
C57 C 0.1073(7) 0.5450(4) 0.1545(3) 0.0216(13) Uani 1 1 d .
H57A H 0.1728 0.5410 0.1245 0.032 Uiso 1 1 calc R
H57B H 0.0070 0.5512 0.1356 0.032 Uiso 1 1 calc R
H57C H 0.0950 0.4930 0.1693 0.032 Uiso 1 1 calc R
C42 C 0.0809(6) 0.8312(3) 0.1011(2) 0.0115(11) Uani 1 1 d .

loop_
_atom_site_aniso_label
_atom_site_aniso_U_11
_atom_site_aniso_U_22
_atom_site_aniso_U_33
_atom_site_aniso_U_23
_atom_site_aniso_U_13
_atom_site_aniso_U_12
I1 0.0213(2) 0.0157(2) 0.0225(2) 0.00394(17) -0.00483(17) 0.00253(17)
Cu7 0.0158(4) 0.0156(4) 0.0186(4) 0.0087(3) 0.0015(3) 0.0072(3)
Cu1 0.0207(4) 0.0131(4) 0.0216(4) 0.0063(3) 0.0003(3) 0.0065(3)
Cu3 0.0224(4) 0.0158(4) 0.0169(4) 0.0034(3) 0.0006(3) 0.0059(3)
Cu2 0.0205(4) 0.0182(4) 0.0144(4) 0.0043(3) 0.0004(3) 0.0079(3)
Cu6 0.0249(4) 0.0149(4) 0.0176(4) 0.0013(3) -0.0023(3) 0.0054(3)
Cu5 0.0230(4) 0.0158(4) 0.0151(4) 0.0036(3) -0.0035(3) 0.0029(3)
Cu4 0.0258(4) 0.0133(4) 0.0174(4) 0.0034(3) -0.0005(3) 0.0077(3)
N8 0.021(3) 0.021(3) 0.018(2) 0.005(2) 0.004(2) 0.010(2)
N12 0.016(2) 0.016(3) 0.019(2) 0.003(2) 0.003(2) 0.006(2)
N7 0.024(3) 0.020(3) 0.017(3) 0.003(2) -0.002(2) 0.006(2)
N14 0.019(3) 0.014(3) 0.019(2) 0.005(2) 0.001(2) 0.000(2)
N2 0.011(2) 0.010(2) 0.017(2) 0.0048(19) 0.0021(19) 0.0052(19)
N11 0.023(3) 0.017(3) 0.017(2) 0.000(2) -0.003(2) 0.007(2)
N9 0.023(3) 0.023(3) 0.012(2) 0.006(2) 0.002(2) 0.010(2)
N13 0.015(2) 0.010(2) 0.021(2) 0.002(2) -0.002(2) 0.004(2)
N10 0.023(3) 0.016(3) 0.017(2) 0.005(2) -0.002(2) 0.003(2)
N4 0.022(3) 0.016(3) 0.020(3) 0.006(2) 0.001(2) 0.007(2)
N5 0.024(3) 0.014(3) 0.019(3) 0.004(2) 0.001(2) 0.006(2)
N3 0.025(3) 0.015(3) 0.017(2) 0.003(2) -0.001(2) 0.008(2)
N6 0.025(3) 0.014(3) 0.015(2) 0.000(2) -0.001(2) 0.007(2)
N15 0.022(3) 0.011(3) 0.013(2) 0.001(2) -0.002(2) 0.003(2)
N1 0.026(3) 0.026(3) 0.021(3) 0.000(2) -0.002(2) 0.003(2)
C19 0.036(4) 0.024(4) 0.026(3) 0.000(3) 0.003(3) 0.009(3)
C4 0.039(4) 0.039(4) 0.019(3) -0.006(3) 0.001(3) 0.001(3)
C23 0.036(4) 0.020(3) 0.016(3) -0.003(3) -0.001(3) 0.016(3)
C49 0.013(3) 0.016(3) 0.020(3) 0.006(2) 0.004(2) 0.010(2)
C45 0.008(2) 0.010(3) 0.015(3) 0.001(2) -0.001(2) 0.001(2)
C10 0.019(3) 0.024(4) 0.018(3) 0.005(3) 0.005(3) 0.005(3)
C43 0.012(3) 0.016(3) 0.011(3) 0.003(2) -0.003(2) 0.003(2)
C6 0.025(3) 0.020(3) 0.014(3) -0.003(3) -0.004(3) 0.001(3)
C40 0.018(3) 0.019(3) 0.018(3) 0.010(3) 0.003(2) 0.008(3)
C41 0.013(3) 0.009(3) 0.013(3) 0.000(2) 0.002(2) -0.001(2)
C44 0.016(3) 0.010(3) 0.012(3) 0.004(2) 0.003(2) 0.002(2)
C17 0.019(3) 0.026(4) 0.018(3) 0.006(3) 0.006(3) 0.008(3)
C13 0.019(3) 0.025(4) 0.019(3) 0.004(3) 0.001(3) 0.005(3)
C22 0.025(3) 0.016(3) 0.016(3) 0.001(2) -0.001(2) 0.010(3)
C26 0.024(3) 0.013(3) 0.018(3) 0.005(2) 0.004(2) 0.010(3)
C37 0.019(3) 0.012(3) 0.022(3) 0.002(3) 0.002(3) 0.000(2)
C55 0.014(3) 0.020(3) 0.016(3) 0.010(2) 0.007(2) 0.001(2)
C25 0.024(3) 0.010(3) 0.023(3) 0.003(2) 0.003(3) 0.009(3)
C51 0.016(3) 0.018(3) 0.019(3) 0.006(2) 0.004(2) 0.007(2)
C11 0.015(3) 0.028(4) 0.013(3) 0.000(3) 0.002(2) -0.002(3)
C24 0.023(3) 0.013(3) 0.021(3) 0.009(2) 0.000(3) 0.009(3)
C28 0.027(3) 0.020(3) 0.025(3) 0.004(3) 0.012(3) 0.012(3)
C2 0.024(3) 0.018(3) 0.017(3) 0.000(3) -0.008(3) 0.001(3)
C32 0.018(3) 0.020(3) 0.025(3) 0.006(3) 0.003(3) 0.006(3)
C15 0.028(3) 0.019(4) 0.028(3) -0.002(3) 0.000(3) 0.002(3)
C9 0.024(3) 0.028(4) 0.015(3) -0.002(3) -0.001(3) 0.003(3)
C48 0.034(4) 0.015(3) 0.032(4) 0.007(3) 0.005(3) 0.013(3)
C56 0.017(3) 0.019(3) 0.017(3) 0.008(2) 0.005(2) 0.003(2)
C20 0.034(4) 0.017(3) 0.016(3) 0.003(3) 0.001(3) 0.004(3)
C35 0.020(3) 0.016(3) 0.028(3) 0.011(3) 0.008(3) 0.006(3)
C3 0.029(3) 0.024(4) 0.014(3) 0.001(3) -0.004(3) 0.002(3)
C7 0.022(3) 0.025(4) 0.015(3) 0.004(3) -0.002(3) 0.005(3)
C50 0.009(3) 0.019(3) 0.021(3) 0.008(2) 0.002(2) 0.004(2)
C33 0.038(4) 0.028(4) 0.022(3) 0.000(3) -0.005(3) 0.011(3)
C8 0.017(3) 0.037(4) 0.020(3) 0.001(3) -0.001(3) 0.005(3)
C36 0.020(3) 0.018(3) 0.023(3) 0.009(3) 0.010(3) 0.007(3)
C31 0.024(3) 0.015(3) 0.023(3) 0.007(3) 0.005(3) 0.008(3)
C39 0.018(3) 0.027(4) 0.032(3) 0.017(3) 0.012(3) 0.011(3)
C27 0.023(3) 0.012(3) 0.029(3) 0.001(3) 0.008(3) 0.002(3)
C54 0.021(3) 0.013(3) 0.017(3) 0.007(2) 0.005(2) 0.005(2)
C14 0.014(3) 0.015(3) 0.017(3) 0.002(2) -0.001(2) -0.005(2)
C29 0.020(3) 0.017(3) 0.025(3) 0.005(3) 0.011(3) 0.007(3)
C47 0.016(3) 0.022(3) 0.021(3) 0.012(3) 0.004(2) 0.004(3)
C46 0.010(3) 0.019(3) 0.023(3) 0.010(3) 0.005(2) 0.006(2)
C18 0.022(3) 0.017(3) 0.016(3) 0.001(2) 0.006(3) 0.005(3)
C5 0.014(3) 0.023(3) 0.020(3) 0.001(3) -0.004(2) 0.003(3)
C53 0.035(4) 0.015(3) 0.026(3) 0.007(3) 0.009(3) 0.006(3)
C34 0.034(4) 0.028(4) 0.025(3) 0.009(3) 0.003(3) 0.015(3)
C52 0.030(4) 0.021(4) 0.036(4) 0.010(3) -0.005(3) 0.008(3)
C30 0.039(4) 0.026(4) 0.028(3) 0.008(3) 0.001(3) 0.017(3)
C12 0.043(4) 0.038(4) 0.018(3) 0.006(3) -0.002(3) 0.017(4)
C38 0.043(4) 0.024(4) 0.027(4) 0.007(3) -0.006(3) 0.013(3)
C16 0.028(3) 0.029(4) 0.025(3) 0.006(3) -0.005(3) 0.010(3)
C1 0.024(3) 0.035(4) 0.028(4) -0.004(3) -0.008(3) -0.008(3)
C21 0.027(3) 0.015(3) 0.014(3) 0.004(2) -0.002(2) 0.007(3)
C57 0.023(3) 0.020(3) 0.017(3) 0.002(3) -0.003(3) 0.001(3)
C42 0.010(3) 0.007(3) 0.018(3) 0.006(2) 0.001(2) 0.004(2)

loop_
_atom_type_symbol
_atom_type_description
_atom_type_scat_dispersion_real
_atom_type_scat_dispersion_imag
_atom_type_scat_source
C C 0.0033 0.0016 'International Tables Vol C Tables 4.2.6.8 and 6.1.1.4'
H H 0.0000 0.0000 'International Tables Vol C Tables 4.2.6.8 and 6.1.1.4'
Cu Cu 0.3201 1.2651 'International Tables Vol C Tables 4.2.6.8 and 6.1.1.4'
I I -0.4742 1.8119 'International Tables Vol C Tables 4.2.6.8 and 6.1.1.4'
N N 0.0061 0.0033 'International Tables Vol C Tables 4.2.6.8 and 6.1.1.4'
O O 0.0106 0.0060 'International Tables Vol C Tables 4.2.6.8 and 6.1.1.4'

loop_
_geom_angle_atom_site_label_1
_geom_angle_atom_site_label_2
_geom_angle_atom_site_label_3
_geom_angle
_geom_angle_site_symmetry_1
_geom_angle_site_symmetry_3
Cu7 I1 Cu7 59.17(3) 2_575 .
N2 Cu7 Cu7 173.36(13) . 2_575
N2 Cu7 I1 122.78(14) . 2_575
Cu7 Cu7 I1 60.46(3) 2_575 2_575
N2 Cu7 I1 116.07(14) . .
Cu7 Cu7 I1 60.36(3) 2_575 .
I1 Cu7 I1 120.83(3) 2_575 .
N13 Cu1 N4 175.1(2) . .
N5 Cu3 N9 177.4(2) . .
N12 Cu2 N8 173.7(2) . .
N11 Cu6 N7 177.4(2) . .
N14 Cu5 N10 173.5(2) . .
N15 Cu4 N6 174.3(2) . .
C18 N8 N9 108.1(5) . .
C18 N8 Cu2 133.9(4) . .
N9 N8 Cu2 117.9(4) . .
C49 N12 N13 107.4(4) . .
C49 N12 Cu2 130.1(4) . .
N13 N12 Cu2 120.8(4) . .
C31 N7 N6 108.3(5) . .
C31 N7 Cu6 135.7(4) . .
N6 N7 Cu6 115.6(4) . .
C54 N14 N15 107.7(5) . .
C54 N14 Cu5 134.4(4) . .
N15 N14 Cu5 117.8(4) . .
C41 N2 C42 119.8(4) . .
C41 N2 Cu7 121.9(4) . .
C42 N2 Cu7 118.2(3) . .
C13 N11 N10 107.7(5) . .
C13 N11 Cu6 130.8(4) . .
N10 N11 Cu6 121.4(4) . .
C17 N9 N8 107.8(5) . .
C17 N9 Cu3 131.0(4) . .
N8 N9 Cu3 120.7(4) . .
C51 N13 N12 108.1(4) . .
C51 N13 Cu1 131.8(4) . .
N12 N13 Cu1 119.4(4) . .
N11 N10 C14 108.6(4) . .
N11 N10 Cu5 120.0(4) . .
C14 N10 Cu5 130.1(4) . .
C37 N4 N5 108.5(5) . .
C37 N4 Cu1 133.6(4) . .
N5 N4 Cu1 117.8(4) . .
C35 N5 N4 106.5(5) . .
C35 N5 Cu3 132.7(4) . .
N4 N5 Cu3 120.4(4) . .
C21 N3 C22 119.0(5) . .
C32 N6 N7 107.0(5) . .
C32 N6 Cu4 129.1(4) . .
N7 N6 Cu4 122.2(4) . .
C56 N15 N14 107.9(4) . .
C56 N15 Cu4 132.0(4) . .
N14 N15 Cu4 120.0(4) . .
C3 N1 C2 120.2(5) . .
C18 C19 H19A 109.5 . .
C18 C19 H19B 109.5 . .
H19A C19 H19B 109.5 . .
C18 C19 H19C 109.5 . .
H19A C19 H19C 109.5 . .
H19B C19 H19C 109.5 . .
C3 C4 H4A 109.5 . .
C3 C4 H4B 109.5 . .
H4A C4 H4B 109.5 . .
C3 C4 H4C 109.5 . .
H4A C4 H4C 109.5 . .
H4B C4 H4C 109.5 . .
C22 C23 H23A 109.5 . .
C22 C23 H23B 109.5 . .
H23A C23 H23B 109.5 . .
C22 C23 H23C 109.5 . .
H23A C23 H23C 109.5 . .
H23B C23 H23C 109.5 . .
N12 C49 C50 110.3(5) . .
N12 C49 C48 121.4(5) . .
C50 C49 C48 128.3(5) . .
C41 C45 C44 118.7(5) . .
C41 C45 C46 121.6(5) . .
C44 C45 C46 119.6(5) . .
C17 C10 C18 105.1(5) . .
C17 C10 C8 128.3(6) . .
C18 C10 C8 126.4(6) . .
C44 C43 C42 118.2(5) . .
C44 C43 C47 120.9(5) . .
C42 C43 C47 120.8(5) . .
C7 C6 C5 122.0(6) . .
C7 C6 H6 119.0 . .
C5 C6 H6 119.0 . .
C41 C40 H40A 109.5 . .
C41 C40 H40B 109.5 . .
H40A C40 H40B 109.5 . .
C41 C40 H40C 109.5 . .
H40A C40 H40C 109.5 . .
H40B C40 H40C 109.5 . .
N2 C41 C45 121.1(5) . .
N2 C41 C40 117.1(5) . .
C45 C41 C40 121.7(5) . .
C43 C44 C45 120.5(5) . .
C43 C44 H44 119.7 . .
C45 C44 H44 119.7 . .
N9 C17 C10 109.6(5) . .
N9 C17 C16 121.3(6) . .
C10 C17 C16 129.0(6) . .
N11 C13 C11 109.8(5) . .
N11 C13 C12 121.1(6) . .
C11 C13 C12 129.1(6) . .
N3 C22 C24 122.8(5) . .
N3 C22 C23 116.3(5) . .
C24 C22 C23 120.9(6) . .
C25 C26 C21 117.7(5) . .
C25 C26 C27 121.8(5) . .
C21 C26 C27 120.5(5) . .
N4 C37 C36 110.4(5) . .
N4 C37 C38 121.1(5) . .
C36 C37 C38 128.5(6) . .
C56 C55 C54 104.9(5) . .
C56 C55 C47 128.1(5) . .
C54 C55 C47 126.5(5) . .
C26 C25 C24 122.0(6) . .
C26 C25 H25 119.0 . .
C24 C25 H25 119.0 . .
N13 C51 C50 110.0(5) . .
N13 C51 C52 121.5(5) . .
C50 C51 C52 128.6(5) . .
C14 C11 C13 105.6(5) . .
C14 C11 C9 127.1(6) . .
C13 C11 C9 127.1(6) . .
C25 C24 C22 116.5(5) . .
C25 C24 C28 121.6(5) . .
C22 C24 C28 121.8(5) . .
C36 C28 C24 112.7(5) . .
C36 C28 H28A 109.0 . .
C24 C28 H28A 109.0 . .
C36 C28 H28B 109.0 . .
C24 C28 H28B 109.0 . .
H28A C28 H28B 107.8 . .
N1 C2 C5 122.2(6) . .
N1 C2 C1 116.5(5) . .
C5 C2 C1 121.3(5) . .
N6 C32 C29 111.3(5) . .
N6 C32 C33 119.1(5) . .
C29 C32 C33 129.6(6) . .
C14 C15 H15A 109.5 . .
C14 C15 H15B 109.5 . .
H15A C15 H15B 109.5 . .
C14 C15 H15C 109.5 . .
H15A C15 H15C 109.5 . .
H15B C15 H15C 109.5 . .
C11 C9 C7 113.5(5) . .
C11 C9 H9A 108.9 . .
C7 C9 H9A 108.9 . .
C11 C9 H9B 108.9 . .
C7 C9 H9B 108.9 . .
H9A C9 H9B 107.7 . .
C49 C48 H48A 109.5 . .
C49 C48 H48B 109.5 . .
H48A C48 H48B 109.5 . .
C49 C48 H48C 109.5 . .
H48A C48 H48C 109.5 . .
H48B C48 H48C 109.5 . .
N15 C56 C55 109.5(5) . .
N15 C56 C57 120.1(5) . .
C55 C56 C57 130.4(5) . .
C21 C20 H20A 109.5 . .
C21 C20 H20B 109.5 . .
H20A C20 H20B 109.5 . .
C21 C20 H20C 109.5 . .
H20A C20 H20C 109.5 . .
H20B C20 H20C 109.5 . .
N5 C35 C36 109.9(5) . .
N5 C35 C34 119.9(6) . .
C36 C35 C34 130.2(5) . .
N1 C3 C7 121.9(5) . .
N1 C3 C4 116.6(6) . .
C7 C3 C4 121.5(6) . .
C6 C7 C3 116.7(6) . .
C6 C7 C9 121.9(5) . .
C3 C7 C9 121.4(5) . .
C49 C50 C51 104.3(5) . .
C49 C50 C46 128.4(5) . .
C51 C50 C46 127.3(5) . .
C32 C33 H33A 109.5 . .
C32 C33 H33B 109.5 . .
H33A C33 H33B 109.5 . .
C32 C33 H33C 109.5 . .
H33A C33 H33C 109.5 . .
H33B C33 H33C 109.5 . .
C10 C8 C5 114.7(5) . .
C10 C8 H8A 108.6 . .
C5 C8 H8A 108.6 . .
C10 C8 H8B 108.6 . .
C5 C8 H8B 108.6 . .
H8A C8 H8B 107.6 . .
C37 C36 C35 104.7(5) . .
C37 C36 C28 126.9(6) . .
C35 C36 C28 127.4(5) . .
N7 C31 C29 110.0(5) . .
N7 C31 C30 121.9(6) . .
C29 C31 C30 128.1(5) . .
C42 C39 H39A 109.5 . .
C42 C39 H39B 109.5 . .
H39A C39 H39B 109.5 . .
C42 C39 H39C 109.5 . .
H39A C39 H39C 109.5 . .
H39B C39 H39C 109.5 . .
C29 C27 C26 115.1(5) . .
C29 C27 H27A 108.5 . .
C26 C27 H27A 108.5 . .
C29 C27 H27B 108.5 . .
C26 C27 H27B 108.5 . .
H27A C27 H27B 107.5 . .
N14 C54 C55 109.9(5) . .
N14 C54 C53 121.0(5) . .
C55 C54 C53 129.0(5) . .
N10 C14 C11 108.4(5) . .
N10 C14 C15 120.8(5) . .
C11 C14 C15 130.7(6) . .
C32 C29 C31 103.4(5) . .
C32 C29 C27 129.2(6) . .
C31 C29 C27 127.4(6) . .
C55 C47 C43 112.3(4) . .
C55 C47 H47A 109.1 . .
C43 C47 H47A 109.1 . .
C55 C47 H47B 109.1 . .
C43 C47 H47B 109.1 . .
H47A C47 H47B 107.9 . .
C50 C46 C45 113.7(4) . .
C50 C46 H46A 108.8 . .
C45 C46 H46A 108.8 . .
C50 C46 H46B 108.8 . .
C45 C46 H46B 108.8 . .
H46A C46 H46B 107.7 . .
N8 C18 C10 109.4(5) . .
N8 C18 C19 121.7(5) . .
C10 C18 C19 128.9(6) . .
C6 C5 C2 116.9(5) . .
C6 C5 C8 121.2(5) . .
C2 C5 C8 121.9(5) . .
C54 C53 H53A 109.5 . .
C54 C53 H53B 109.5 . .
H53A C53 H53B 109.5 . .
C54 C53 H53C 109.5 . .
H53A C53 H53C 109.5 . .
H53B C53 H53C 109.5 . .
C35 C34 H34A 109.5 . .
C35 C34 H34B 109.5 . .
H34A C34 H34B 109.5 . .
C35 C34 H34C 109.5 . .
H34A C34 H34C 109.5 . .
H34B C34 H34C 109.5 . .
C51 C52 H52A 109.5 . .
C51 C52 H52B 109.5 . .
H52A C52 H52B 109.5 . .
C51 C52 H52C 109.5 . .
H52A C52 H52C 109.5 . .
H52B C52 H52C 109.5 . .
C31 C30 H30A 109.5 . .
C31 C30 H30B 109.5 . .
H30A C30 H30B 109.5 . .
C31 C30 H30C 109.5 . .
H30A C30 H30C 109.5 . .
H30B C30 H30C 109.5 . .
C13 C12 H12A 109.5 . .
C13 C12 H12B 109.5 . .
H12A C12 H12B 109.5 . .
C13 C12 H12C 109.5 . .
H12A C12 H12C 109.5 . .
H12B C12 H12C 109.5 . .
C37 C38 H38A 109.5 . .
C37 C38 H38B 109.5 . .
H38A C38 H38B 109.5 . .
C37 C38 H38C 109.5 . .
H38A C38 H38C 109.5 . .
H38B C38 H38C 109.5 . .
C17 C16 H16A 109.5 . .
C17 C16 H16B 109.5 . .
H16A C16 H16B 109.5 . .
C17 C16 H16C 109.5 . .
H16A C16 H16C 109.5 . .
H16B C16 H16C 109.5 . .
C2 C1 H1A 109.5 . .
C2 C1 H1B 109.5 . .
H1A C1 H1B 109.5 . .
C2 C1 H1C 109.5 . .
H1A C1 H1C 109.5 . .
H1B C1 H1C 109.5 . .
N3 C21 C26 121.9(6) . .
N3 C21 C20 115.6(5) . .
C26 C21 C20 122.5(5) . .
C56 C57 H57A 109.5 . .
C56 C57 H57B 109.5 . .
H57A C57 H57B 109.5 . .
C56 C57 H57C 109.5 . .
H57A C57 H57C 109.5 . .
H57B C57 H57C 109.5 . .
N2 C42 C43 121.6(4) . .
N2 C42 C39 116.9(5) . .
C43 C42 C39 121.5(5) . .

loop_
_geom_bond_atom_site_label_1
_geom_bond_atom_site_label_2
_geom_bond_distance
_geom_bond_site_symmetry_2
I1 Cu7 2.5762(8) 2_575
I1 Cu7 2.5787(9) .
Cu7 N2 2.006(4) .
Cu7 Cu7 2.5451(13) 2_575
Cu7 I1 2.5762(8) 2_575
Cu1 N13 1.847(5) .
Cu1 N4 1.857(5) .
Cu3 N5 1.847(5) .
Cu3 N9 1.853(5) .
Cu2 N12 1.849(5) .
Cu2 N8 1.859(5) .
Cu6 N11 1.850(5) .
Cu6 N7 1.863(5) .
Cu5 N14 1.851(5) .
Cu5 N10 1.860(5) .
Cu4 N15 1.839(5) .
Cu4 N6 1.841(5) .
N8 C18 1.342(8) .
N8 N9 1.374(7) .
N12 C49 1.341(7) .
N12 N13 1.391(7) .
N7 C31 1.338(8) .
N7 N6 1.376(7) .
N14 C54 1.339(7) .
N14 N15 1.388(7) .
N2 C41 1.357(7) .
N2 C42 1.377(7) .
N11 C13 1.357(8) .
N11 N10 1.371(7) .
N9 C17 1.343(8) .
N13 C51 1.330(7) .
N10 C14 1.374(8) .
N4 C37 1.325(8) .
N4 N5 1.391(7) .
N5 C35 1.352(7) .
N3 C21 1.337(8) .
N3 C22 1.341(8) .
N6 C32 1.352(8) .
N15 C56 1.354(7) .
N1 C3 1.335(8) .
N1 C2 1.339(8) .
C19 C18 1.531(9) .
C19 H19A 0.9800 .
C19 H19B 0.9800 .
C19 H19C 0.9800 .
C4 C3 1.505(9) .
C4 H4A 0.9800 .
C4 H4B 0.9800 .
C4 H4C 0.9800 .
C23 C22 1.519(8) .
C23 H23A 0.9800 .
C23 H23B 0.9800 .
C23 H23C 0.9800 .
C49 C50 1.390(8) .
C49 C48 1.504(8) .
C45 C41 1.387(8) .
C45 C44 1.408(7) .
C45 C46 1.521(7) .
C10 C17 1.384(9) .
C10 C18 1.390(8) .
C10 C8 1.504(9) .
C43 C44 1.386(7) .
C43 C42 1.389(8) .
C43 C47 1.518(7) .
C6 C7 1.379(8) .
C6 C5 1.393(8) .
C6 H6 0.9500 .
C40 C41 1.503(7) .
C40 H40A 0.9800 .
C40 H40B 0.9800 .
C40 H40C 0.9800 .
C44 H44 0.9500 .
C17 C16 1.486(9) .
C13 C11 1.395(9) .
C13 C12 1.503(9) .
C22 C24 1.392(8) .
C26 C25 1.364(8) .
C26 C21 1.395(8) .
C26 C27 1.541(8) .
C37 C36 1.382(8) .
C37 C38 1.501(9) .
C55 C56 1.389(8) .
C55 C54 1.403(8) .
C55 C47 1.494(8) .
C25 C24 1.379(8) .
C25 H25 0.9500 .
C51 C50 1.405(8) .
C51 C52 1.508(9) .
C11 C14 1.394(8) .
C11 C9 1.496(8) .
C24 C28 1.518(8) .
C28 C36 1.512(8) .
C28 H28A 0.9900 .
C28 H28B 0.9900 .
C2 C5 1.398(8) .
C2 C1 1.508(9) .
C32 C29 1.379(8) .
C32 C33 1.517(9) .
C15 C14 1.495(9) .
C15 H15A 0.9800 .
C15 H15B 0.9800 .
C15 H15C 0.9800 .
C9 C7 1.519(9) .
C9 H9A 0.9900 .
C9 H9B 0.9900 .
C48 H48A 0.9800 .
C48 H48B 0.9800 .
C48 H48C 0.9800 .
C56 C57 1.484(8) .
C20 C21 1.504(9) .
C20 H20A 0.9800 .
C20 H20B 0.9800 .
C20 H20C 0.9800 .
C35 C36 1.394(9) .
C35 C34 1.494(9) .
C3 C7 1.418(9) .
C50 C46 1.510(8) .
C33 H33A 0.9800 .
C33 H33B 0.9800 .
C33 H33C 0.9800 .
C8 C5 1.520(8) .
C8 H8A 0.9900 .
C8 H8B 0.9900 .
C31 C29 1.415(9) .
C31 C30 1.493(9) .
C39 C42 1.502(7) .
C39 H39A 0.9800 .
C39 H39B 0.9800 .
C39 H39C 0.9800 .
C27 C29 1.488(8) .
C27 H27A 0.9900 .
C27 H27B 0.9900 .
C54 C53 1.493(8) .
C47 H47A 0.9900 .
C47 H47B 0.9900 .
C46 H46A 0.9900 .
C46 H46B 0.9900 .
C53 H53A 0.9800 .
C53 H53B 0.9800 .
C53 H53C 0.9800 .
C34 H34A 0.9800 .
C34 H34B 0.9800 .
C34 H34C 0.9800 .
C52 H52A 0.9800 .
C52 H52B 0.9800 .
C52 H52C 0.9800 .
C30 H30A 0.9800 .
C30 H30B 0.9800 .
C30 H30C 0.9800 .
C12 H12A 0.9800 .
C12 H12B 0.9800 .
C12 H12C 0.9800 .
C38 H38A 0.9800 .
C38 H38B 0.9800 .
C38 H38C 0.9800 .
C16 H16A 0.9800 .
C16 H16B 0.9800 .
C16 H16C 0.9800 .
C1 H1A 0.9800 .
C1 H1B 0.9800 .
C1 H1C 0.9800 .
C57 H57A 0.9800 .
C57 H57B 0.9800 .
C57 H57C 0.9800 .

loop_
_geom_torsion_atom_site_label_1
_geom_torsion_atom_site_label_2
_geom_torsion_atom_site_label_3
_geom_torsion_atom_site_label_4
_geom_torsion
_geom_torsion_site_symmetry_1
_geom_torsion_site_symmetry_4
Cu7 I1 Cu7 N2 -173.66(14) 2_575 .
Cu7 I1 Cu7 I1 0.0 2_575 2_575
N12 Cu2 N8 C18 80(2) . .
N12 Cu2 N8 N9 -95(2) . .
N8 Cu2 N12 C49 -74(2) . .
N8 Cu2 N12 N13 89(2) . .
N11 Cu6 N7 C31 -98(5) . .
N11 Cu6 N7 N6 74(5) . .
N10 Cu5 N14 C54 95(2) . .
N10 Cu5 N14 N15 -81(2) . .
Cu7 Cu7 N2 C41 -126.0(11) 2_575 .
I1 Cu7 N2 C41 116.5(4) 2_575 .
I1 Cu7 N2 C41 -69.9(4) . .
Cu7 Cu7 N2 C42 49.7(14) 2_575 .
I1 Cu7 N2 C42 -67.8(4) 2_575 .
I1 Cu7 N2 C42 105.8(4) . .
N7 Cu6 N11 C13 103(5) . .
N7 Cu6 N11 N10 -82(5) . .
C18 N8 N9 C17 -0.2(6) . .
Cu2 N8 N9 C17 175.9(4) . .
C18 N8 N9 Cu3 -172.7(4) . .
Cu2 N8 N9 Cu3 3.4(6) . .
N5 Cu3 N9 C17 -39(5) . .
N5 Cu3 N9 N8 132(5) . .
C49 N12 N13 C51 -0.3(6) . .
Cu2 N12 N13 C51 -166.7(4) . .
C49 N12 N13 Cu1 171.5(4) . .
Cu2 N12 N13 Cu1 5.0(6) . .
N4 Cu1 N13 C51 66(3) . .
N4 Cu1 N13 N12 -104(3) . .
C13 N11 N10 C14 -0.5(6) . .
Cu6 N11 N10 C14 -176.7(4) . .
C13 N11 N10 Cu5 -168.2(4) . .
Cu6 N11 N10 Cu5 15.6(6) . .
N14 Cu5 N10 N11 67(2) . .
N14 Cu5 N10 C14 -98(2) . .
N13 Cu1 N4 C37 -75(3) . .
N13 Cu1 N4 N5 101(3) . .
C37 N4 N5 C35 -0.7(6) . .
Cu1 N4 N5 C35 -177.7(4) . .
C37 N4 N5 Cu3 172.8(4) . .
Cu1 N4 N5 Cu3 -4.2(5) . .
N9 Cu3 N5 C35 42(5) . .
N9 Cu3 N5 N4 -129(5) . .
C31 N7 N6 C32 0.4(6) . .
Cu6 N7 N6 C32 -173.6(4) . .
C31 N7 N6 Cu4 167.1(4) . .
Cu6 N7 N6 Cu4 -6.9(6) . .
N15 Cu4 N6 C32 51(2) . .
N15 Cu4 N6 N7 -112(2) . .
C54 N14 N15 C56 -0.2(6) . .
Cu5 N14 N15 C56 176.3(3) . .
C54 N14 N15 Cu4 -177.2(4) . .
Cu5 N14 N15 Cu4 -0.8(5) . .
N6 Cu4 N15 C56 -52(2) . .
N6 Cu4 N15 N14 124(2) . .
N13 N12 C49 C50 -0.3(6) . .
Cu2 N12 C49 C50 164.4(4) . .
N13 N12 C49 C48 179.9(5) . .
Cu2 N12 C49 C48 -15.3(8) . .
C42 N2 C41 C45 -0.4(8) . .
Cu7 N2 C41 C45 175.2(4) . .
C42 N2 C41 C40 -176.9(5) . .
Cu7 N2 C41 C40 -1.3(7) . .
C44 C45 C41 N2 1.3(8) . .
C46 C45 C41 N2 -175.7(5) . .
C44 C45 C41 C40 177.6(5) . .
C46 C45 C41 C40 0.6(8) . .
C42 C43 C44 C45 -0.6(8) . .
C47 C43 C44 C45 -178.7(5) . .
C41 C45 C44 C43 -0.8(8) . .
C46 C45 C44 C43 176.3(5) . .
N8 N9 C17 C10 -0.2(6) . .
Cu3 N9 C17 C10 171.2(4) . .
N8 N9 C17 C16 177.9(5) . .
Cu3 N9 C17 C16 -10.7(8) . .
C18 C10 C17 N9 0.6(6) . .
C8 C10 C17 N9 175.7(5) . .
C18 C10 C17 C16 -177.3(6) . .
C8 C10 C17 C16 -2.3(10) . .
N10 N11 C13 C11 1.3(7) . .
Cu6 N11 C13 C11 177.1(4) . .
N10 N11 C13 C12 -179.2(5) . .
Cu6 N11 C13 C12 -3.5(9) . .
C21 N3 C22 C24 -1.3(9) . .
C21 N3 C22 C23 177.0(5) . .
N5 N4 C37 C36 -0.4(7) . .
Cu1 N4 C37 C36 175.9(4) . .
N5 N4 C37 C38 177.6(5) . .
Cu1 N4 C37 C38 -6.1(9) . .
C21 C26 C25 C24 -0.4(9) . .
C27 C26 C25 C24 179.0(6) . .
N12 N13 C51 C50 0.7(6) . .
Cu1 N13 C51 C50 -169.5(4) . .
N12 N13 C51 C52 -177.6(5) . .
Cu1 N13 C51 C52 12.1(8) . .
N11 C13 C11 C14 -1.7(7) . .
C12 C13 C11 C14 179.0(6) . .
N11 C13 C11 C9 -176.3(5) . .
C12 C13 C11 C9 4.3(10) . .
C26 C25 C24 C22 -0.7(9) . .
C26 C25 C24 C28 179.4(6) . .
N3 C22 C24 C25 1.6(9) . .
C23 C22 C24 C25 -176.6(5) . .
N3 C22 C24 C28 -178.5(5) . .
C23 C22 C24 C28 3.3(9) . .
C25 C24 C28 C36 -8.5(8) . .
C22 C24 C28 C36 171.6(5) . .
C3 N1 C2 C5 -2.7(9) . .
C3 N1 C2 C1 179.5(6) . .
N7 N6 C32 C29 0.4(6) . .
Cu4 N6 C32 C29 -165.0(4) . .
N7 N6 C32 C33 -177.6(5) . .
Cu4 N6 C32 C33 16.9(8) . .
C14 C11 C9 C7 -80.4(7) . .
C13 C11 C9 C7 93.1(7) . .
N14 N15 C56 C55 -0.1(6) . .
Cu4 N15 C56 C55 176.4(4) . .
N14 N15 C56 C57 177.7(5) . .
Cu4 N15 C56 C57 -5.7(8) . .
C54 C55 C56 N15 0.4(6) . .
C47 C55 C56 N15 172.8(5) . .
C54 C55 C56 C57 -177.2(6) . .
C47 C55 C56 C57 -4.8(10) . .
N4 N5 C35 C36 1.5(6) . .
Cu3 N5 C35 C36 -170.8(4) . .
N4 N5 C35 C34 -175.8(5) . .
Cu3 N5 C35 C34 11.9(8) . .
C2 N1 C3 C7 2.1(10) . .
C2 N1 C3 C4 -178.6(6) . .
C5 C6 C7 C3 -2.3(9) . .
C5 C6 C7 C9 178.4(6) . .
N1 C3 C7 C6 0.4(9) . .
C4 C3 C7 C6 -178.9(6) . .
N1 C3 C7 C9 179.6(6) . .
C4 C3 C7 C9 0.3(10) . .
C11 C9 C7 C6 -4.7(9) . .
C11 C9 C7 C3 176.1(6) . .
N12 C49 C50 C51 0.8(6) . .
C48 C49 C50 C51 -179.5(6) . .
N12 C49 C50 C46 179.5(5) . .
C48 C49 C50 C46 -0.8(9) . .
N13 C51 C50 C49 -0.9(6) . .
C52 C51 C50 C49 177.3(6) . .
N13 C51 C50 C46 -179.7(5) . .
C52 C51 C50 C46 -1.4(9) . .
C17 C10 C8 C5 -96.7(7) . .
C18 C10 C8 C5 77.3(8) . .
N4 C37 C36 C35 1.3(7) . .
C38 C37 C36 C35 -176.5(6) . .
N4 C37 C36 C28 170.6(5) . .
C38 C37 C36 C28 -7.1(10) . .
N5 C35 C36 C37 -1.7(6) . .
C34 C35 C36 C37 175.2(6) . .
N5 C35 C36 C28 -171.0(5) . .
C34 C35 C36 C28 5.9(10) . .
C24 C28 C36 C37 -76.6(7) . .
C24 C28 C36 C35 90.4(7) . .
N6 N7 C31 C29 -1.1(6) . .
Cu6 N7 C31 C29 171.2(4) . .
N6 N7 C31 C30 177.0(5) . .
Cu6 N7 C31 C30 -10.7(9) . .
C25 C26 C27 C29 7.8(9) . .
C21 C26 C27 C29 -172.9(5) . .
N15 N14 C54 C55 0.4(6) . .
Cu5 N14 C54 C55 -175.2(4) . .
N15 N14 C54 C53 -176.2(5) . .
Cu5 N14 C54 C53 8.2(8) . .
C56 C55 C54 N14 -0.5(6) . .
C47 C55 C54 N14 -173.1(5) . .
C56 C55 C54 C53 175.8(6) . .
C47 C55 C54 C53 3.2(9) . .
N11 N10 C14 C11 -0.6(6) . .
Cu5 N10 C14 C11 165.5(4) . .
N11 N10 C14 C15 176.9(5) . .
Cu5 N10 C14 C15 -17.0(8) . .
C13 C11 C14 N10 1.3(6) . .
C9 C11 C14 N10 176.0(5) . .
C13 C11 C14 C15 -175.8(6) . .
C9 C11 C14 C15 -1.2(10) . .
N6 C32 C29 C31 -1.0(6) . .
C33 C32 C29 C31 176.7(6) . .
N6 C32 C29 C27 -179.3(5) . .
C33 C32 C29 C27 -1.5(10) . .
N7 C31 C29 C32 1.3(6) . .
C30 C31 C29 C32 -176.6(6) . .
N7 C31 C29 C27 179.6(5) . .
C30 C31 C29 C27 1.6(10) . .
C26 C27 C29 C32 81.5(8) . .
C26 C27 C29 C31 -96.3(7) . .
C56 C55 C47 C43 -88.9(7) . .
C54 C55 C47 C43 82.0(7) . .
C44 C43 C47 C55 10.1(8) . .
C42 C43 C47 C55 -168.0(5) . .
C49 C50 C46 C45 -82.5(7) . .
C51 C50 C46 C45 95.9(6) . .
C41 C45 C46 C50 172.1(5) . .
C44 C45 C46 C50 -4.9(8) . .
N9 N8 C18 C10 0.6(6) . .
Cu2 N8 C18 C10 -174.6(4) . .
N9 N8 C18 C19 179.9(5) . .
Cu2 N8 C18 C19 4.7(9) . .
C17 C10 C18 N8 -0.8(6) . .
C8 C10 C18 N8 -175.9(5) . .
C17 C10 C18 C19 -180.0(6) . .
C8 C10 C18 C19 4.8(10) . .
C7 C6 C5 C2 1.8(9) . .
C7 C6 C5 C8 -178.0(6) . .
N1 C2 C5 C6 0.8(9) . .
C1 C2 C5 C6 178.5(6) . .
N1 C2 C5 C8 -179.4(6) . .
C1 C2 C5 C8 -1.7(10) . .
C10 C8 C5 C6 3.6(9) . .
C10 C8 C5 C2 -176.2(6) . .
C22 N3 C21 C26 0.0(8) . .
C22 N3 C21 C20 177.8(5) . .
C25 C26 C21 N3 0.8(9) . .
C27 C26 C21 N3 -178.6(5) . .
C25 C26 C21 C20 -176.9(5) . .
C27 C26 C21 C20 3.7(9) . .
C41 N2 C42 C43 -1.0(8) . .
Cu7 N2 C42 C43 -176.8(4) . .
C41 N2 C42 C39 178.5(5) . .
Cu7 N2 C42 C39 2.7(7) . .
C44 C43 C42 N2 1.5(8) . .
C47 C43 C42 N2 179.6(5) . .
C44 C43 C42 C39 -178.0(5) . .
C47 C43 C42 C39 0.1(9) . .

loop_
_platon_squeeze_void_nr
_platon_squeeze_void_average_x
_platon_squeeze_void_average_y
_platon_squeeze_void_average_z
_platon_squeeze_void_volume
_platon_squeeze_void_count_electrons
_platon_squeeze_void_content
1 0.000 0.500 0.000 216 35 ' '
2 0.127 0.503 0.587 34 2 ' '
3 0.339 0.403 0.699 27 2 ' '
4 0.312 0.213 0.658 7 0 ' '
5 0.666 0.594 0.304 28 2 ' '
6 0.688 0.787 0.342 7 0 ' '
7 0.875 0.495 0.414 31 2 ' '
